data_1560826
loop_
_publ_author_name
'Cramer, Alisha J.'
'Cole, Jacqueline M.'

_publ_section_title
;
 Host-guest prospects of neodymium and gadolinium ultraphosphate
 frameworks for nuclear waste storage: Multi-temperature topological
 analysis of nanoporous cages in RP5O14
;
_journal_name_full 'Journal of Solid State Chemistry'
_journal_page_first 250
_journal_page_last 257
_journal_paper_doi 10.1016/j.jssc.2018.07.020
_journal_volume 266
_journal_year 2018
_chemical_formula_sum 'Gd O14 P5'
_chemical_formula_weight 536.10
_space_group_IT_number 14
_space_group_name_Hall '-P 2ybc'
_space_group_name_H-M_alt 'P 1 21/c 1'
_symmetry_cell_setting monoclinic
_symmetry_space_group_name_H-M 'P 1 21/c 1'
_atom_sites_solution_hydrogens none
_atom_sites_solution_primary direct
_atom_sites_solution_secondary difmap
_audit_creation_method SHELXL-97
_cell_angle_alpha 90.00
_cell_angle_beta 90.507(3)
_cell_angle_gamma 90.00
_cell_formula_units_Z 4
_cell_length_a 8.717(2)
_cell_length_b 8.887(2)
_cell_length_c 12.911(3)
_cell_measurement_reflns_used 512
_cell_measurement_temperature 180(2)
_cell_measurement_theta_max 28.28
_cell_measurement_theta_min 2.0
_cell_volume 1000.1(4)
_computing_cell_refinement
;
Rigaku CrystalClear-SM Expert 2.0
;
_computing_data_collection 'Rigaku CrystalClear-SM Expert 2.0'
_computing_data_reduction
;
Rigaku CrystalClear-SM Expert 2.0
;
_computing_molecular_graphics
;
SHELXTL-PLUS (Sheldrick, 1995)
;
_computing_publication_material 'SHELXL-97 (Sheldrick, 1997)'
_computing_structure_refinement 'SHELXL-97 (Sheldrick, 1997)'
_computing_structure_solution 'SHELXS-97 (Sheldrick, 1990)'
_diffrn_ambient_temperature 180(2)
_diffrn_measured_fraction_theta_full 0.836
_diffrn_measured_fraction_theta_max 0.836
_diffrn_measurement_device_type 'Rigaku Saturn 724+ CCD'
_diffrn_measurement_method '\w scans'
_diffrn_radiation_monochromator graphite
_diffrn_radiation_source 'fine-focus sealed tube'
_diffrn_radiation_type MoK\a
_diffrn_radiation_wavelength 0.71073
_diffrn_reflns_av_R_equivalents 0.0339
_diffrn_reflns_av_sigmaI/netI 0.0275
_diffrn_reflns_limit_h_max 11
_diffrn_reflns_limit_h_min -12
_diffrn_reflns_limit_k_max 12
_diffrn_reflns_limit_k_min -11
_diffrn_reflns_limit_l_max 17
_diffrn_reflns_limit_l_min -5
_diffrn_reflns_number 4461
_diffrn_reflns_theta_full 30.83
_diffrn_reflns_theta_max 30.83
_diffrn_reflns_theta_min 2.29
_diffrn_standards_decay_% 0
_diffrn_standards_interval_count 0
_diffrn_standards_interval_time 0
_diffrn_standards_number 0
_exptl_absorpt_coefficient_mu 7.521
_exptl_absorpt_correction_T_max 0.105
_exptl_absorpt_correction_T_min 0.069
_exptl_absorpt_correction_type empirical
_exptl_absorpt_process_details
;
T. Higashi, ABSCOR, empirical absorption correction
;
_exptl_crystal_colour colourless
_exptl_crystal_density_diffrn 3.560
_exptl_crystal_density_method 'not measured'
_exptl_crystal_description block
_exptl_crystal_F_000 1004
_exptl_crystal_size_max 0.4
_exptl_crystal_size_mid 0.4
_exptl_crystal_size_min 0.3
_refine_diff_density_max 1.729
_refine_diff_density_min -1.396
_refine_diff_density_rms 0.226
_refine_ls_extinction_coef 0.0052(4)
_refine_ls_extinction_expression Fc^*^=kFc[1+0.001xFc^2^\l^3^/sin(2\q)]^-1/4^
_refine_ls_extinction_method SHELXL
_refine_ls_goodness_of_fit_ref 1.131
_refine_ls_hydrogen_treatment none
_refine_ls_matrix_type full
_refine_ls_number_parameters 183
_refine_ls_number_reflns 2630
_refine_ls_number_restraints 0
_refine_ls_restrained_S_all 1.131
_refine_ls_R_factor_all 0.0298
_refine_ls_R_factor_gt 0.0298
_refine_ls_shift/su_max 0.000
_refine_ls_shift/su_mean 0.000
_refine_ls_structure_factor_coef Fsqd
_refine_ls_weighting_details 'calc w=1/[\s^2^(Fo^2^)+(0.0397P)^2^+6.6987P] where P=(Fo^2^+2Fc^2^)/3'
_refine_ls_weighting_scheme calc
_refine_ls_wR_factor_gt 0.0789
_refine_ls_wR_factor_ref 0.0789
_reflns_number_gt 2626
_reflns_number_total 2630
_reflns_threshold_expression >2sigma(I)
_cod_data_source_file 2gd180d1.cif
_cod_data_source_block 2gd180d1
_cod_original_cell_volume 1000.2(4)
_cod_original_sg_symbol_H-M P2(1)/c
_cod_database_code 1560826

loop_
_symmetry_equiv_pos_as_xyz
'x, y, z'
'-x, y+1/2, -z+1/2'
'-x, -y, -z'
'x, -y-1/2, z-1/2'

loop_
_atom_site_label
_atom_site_type_symbol
_atom_site_fract_x
_atom_site_fract_y
_atom_site_fract_z
_atom_site_U_iso_or_equiv
_atom_site_adp_type
_atom_site_occupancy
_atom_site_symmetry_multiplicity
_atom_site_calc_flag
_atom_site_refinement_flags
_atom_site_disorder_assembly
_atom_site_disorder_group
Gd1 Gd 0.22247(2) 0.19081(2) 0.501500(17) 0.00554(10) Uani 1 1 d . . .
P1 P 0.25273(13) 0.54663(12) 0.66548(8) 0.0055(2) Uani 1 1 d . . .
P2 P 0.27530(14) 0.55155(12) 0.33594(8) 0.0057(2) Uani 1 1 d . . .
P3 P 0.18538(12) 0.75535(11) 0.49999(8) 0.00589(19) Uani 1 1 d . . .
P4 P 0.50801(13) 0.50339(13) 0.17210(8) 0.0059(2) Uani 1 1 d . . .
P5 P -0.00972(14) 0.49348(14) 0.79739(8) 0.0064(2) Uani 1 1 d . . .
O1 O 0.2768(4) 0.6925(4) 0.6006(3) 0.0092(6) Uani 1 1 d . . .
O2 O 0.2960(4) 0.6860(4) 0.4119(3) 0.0106(7) Uani 1 1 d . . .
O3 O -0.0305(4) 0.3134(3) 0.5065(3) 0.0095(6) Uani 1 1 d . . .
O4 O 0.2090(4) -0.0807(4) 0.4991(3) 0.0121(6) Uani 1 1 d . . .
O5 O -0.1310(4) 0.3999(4) 0.7291(3) 0.0102(6) Uani 1 1 d . . .
O6 O 0.0879(4) 0.5697(4) 0.7070(3) 0.0111(6) Uani 1 1 d . . .
O7 O 0.4134(4) 0.5834(4) 0.2637(3) 0.0092(6) Uani 1 1 d . . .
O8 O 0.2794(4) 0.4061(4) 0.6097(3) 0.0118(6) Uani 1 1 d . . .
O9 O 0.2671(4) 0.4036(4) 0.3839(3) 0.0128(6) Uani 1 1 d . . .
O10 O 0.4163(4) 0.1157(4) 0.6223(3) 0.0104(6) Uani 1 1 d . . .
O11 O 0.4221(4) 0.1248(4) 0.3881(3) 0.0102(6) Uani 1 1 d . . .
O12 O 0.0882(4) 0.1165(4) 0.6495(3) 0.0107(6) Uani 1 1 d . . .
O13 O 0.0856(4) 0.1197(4) 0.3519(3) 0.0110(6) Uani 1 1 d . . .
O14 O 0.3617(4) 0.5795(4) 0.7591(2) 0.0087(6) Uani 1 1 d . . .

loop_
_atom_site_aniso_label
_atom_site_aniso_U_11
_atom_site_aniso_U_22
_atom_site_aniso_U_33
_atom_site_aniso_U_23
_atom_site_aniso_U_13
_atom_site_aniso_U_12
Gd1 0.00600(13) 0.00478(13) 0.00583(12) -0.00004(6) -0.00002(8) 0.00006(6)
P1 0.0049(5) 0.0057(4) 0.0059(4) 0.0001(3) -0.0003(3) -0.0003(3)
P2 0.0055(4) 0.0052(4) 0.0064(4) 0.0003(3) -0.0001(4) -0.0002(4)
P3 0.0071(4) 0.0045(4) 0.0061(4) -0.0002(4) -0.0001(4) 0.0003(4)
P4 0.0054(4) 0.0065(4) 0.0057(4) 0.0006(4) 0.0003(4) 0.0002(4)
P5 0.0062(4) 0.0081(4) 0.0051(4) 0.0002(4) 0.0005(4) 0.0001(4)
O1 0.0100(15) 0.0105(15) 0.0070(14) 0.0026(10) -0.0005(12) -0.0017(11)
O2 0.0111(16) 0.0135(16) 0.0072(14) -0.0029(11) 0.0024(12) -0.0029(12)
O3 0.0071(14) 0.0104(14) 0.0111(15) -0.0008(11) 0.0002(13) -0.0008(10)
O4 0.0158(15) 0.0070(14) 0.0136(15) -0.0004(11) 0.0006(14) -0.0016(11)
O5 0.0073(14) 0.0076(14) 0.0154(15) -0.0014(11) -0.0058(12) 0.0005(11)
O6 0.0070(14) 0.0156(15) 0.0108(14) 0.0070(12) 0.0029(11) 0.0005(12)
O7 0.0073(14) 0.0095(14) 0.0109(14) -0.0021(11) 0.0057(11) -0.0025(11)
O8 0.0139(15) 0.0081(14) 0.0133(15) -0.0046(12) -0.0011(12) 0.0000(12)
O9 0.0168(16) 0.0076(14) 0.0139(15) 0.0032(12) 0.0017(13) -0.0005(13)
O10 0.0101(14) 0.0098(14) 0.0113(14) 0.0020(11) -0.0010(12) -0.0011(12)
O11 0.0080(14) 0.0118(14) 0.0108(14) -0.0034(12) 0.0037(11) -0.0005(12)
O12 0.0132(15) 0.0093(14) 0.0096(14) 0.0023(11) 0.0023(12) -0.0023(12)
O13 0.0105(15) 0.0123(15) 0.0101(14) -0.0033(12) -0.0020(12) 0.0006(12)
O14 0.0064(13) 0.0095(14) 0.0101(14) -0.0018(11) -0.0036(11) 0.0001(11)

loop_
_atom_type_symbol
_atom_type_description
_atom_type_scat_dispersion_real
_atom_type_scat_dispersion_imag
_atom_type_scat_source
O O 0.0106 0.0060 'International Tables Vol C Tables 4.2.6.8 and 6.1.1.4'
P P 0.1023 0.0942 'International Tables Vol C Tables 4.2.6.8 and 6.1.1.4'
Gd Gd -0.1653 3.9035 'International Tables Vol C Tables 4.2.6.8 and 6.1.1.4'

loop_
_geom_angle_atom_site_label_1
_geom_angle_atom_site_label_2
_geom_angle_atom_site_label_3
_geom_angle
_geom_angle_site_symmetry_1
_geom_angle_site_symmetry_3
O12 Gd1 O13 109.93(12) . .
O12 Gd1 O11 144.32(12) . .
O13 Gd1 O11 78.17(12) . .
O12 Gd1 O10 75.16(12) . .
O13 Gd1 O10 144.56(13) . .
O11 Gd1 O10 79.27(11) . .
O12 Gd1 O4 72.83(12) . .
O13 Gd1 O4 72.31(12) . .
O11 Gd1 O4 77.26(12) . .
O10 Gd1 O4 76.30(12) . .
O12 Gd1 O8 81.56(12) . .
O13 Gd1 O8 142.05(12) . .
O11 Gd1 O8 114.00(12) . .
O10 Gd1 O8 72.71(12) . .
O4 Gd1 O8 143.85(12) . .
O12 Gd1 O9 143.41(12) . .
O13 Gd1 O9 77.36(12) . .
O11 Gd1 O9 71.72(12) . .
O10 Gd1 O9 120.28(12) . .
O4 Gd1 O9 140.19(12) . .
O8 Gd1 O9 73.47(12) . .
O12 Gd1 O3 69.49(12) . .
O13 Gd1 O3 72.03(12) . .
O11 Gd1 O3 142.44(12) . .
O10 Gd1 O3 137.46(12) . .
O4 Gd1 O3 113.51(11) . .
O8 Gd1 O3 79.30(12) . .
O9 Gd1 O3 79.76(12) . .
O8 P1 O6 115.8(2) . .
O8 P1 O14 116.3(2) . .
O6 P1 O14 105.50(19) . .
O8 P1 O1 115.0(2) . .
O6 P1 O1 101.8(2) . .
O14 P1 O1 100.21(19) . .
O9 P2 O2 115.5(2) . .
O9 P2 O7 117.5(2) . .
O2 P2 O7 98.78(19) . .
O9 P2 O5 115.8(2) . 3_566
O2 P2 O5 102.4(2) . 3_566
O7 P2 O5 104.50(19) . 3_566
O4 P3 O3 122.31(19) 1_565 3_566
O4 P3 O1 106.30(19) 1_565 .
O3 P3 O1 110.1(2) 3_566 .
O4 P3 O2 106.69(19) 1_565 .
O3 P3 O2 110.5(2) 3_566 .
O1 P3 O2 98.06(19) . .
O11 P4 O10 121.63(19) 2_655 4_565
O11 P4 O7 106.40(19) 2_655 .
O10 P4 O7 110.98(19) 4_565 .
O11 P4 O14 109.52(19) 2_655 3_666
O10 P4 O14 106.85(19) 4_565 3_666
O7 P4 O14 99.17(18) . 3_666
O12 P5 O13 123.24(19) 2_556 4_566
O12 P5 O6 106.2(2) 2_556 .
O13 P5 O6 109.57(19) 4_566 .
O12 P5 O5 109.7(2) 2_556 .
O13 P5 O5 105.89(19) 4_566 .
O6 P5 O5 99.84(19) . .
P1 O1 P3 130.7(2) . .
P2 O2 P3 132.0(2) . .
P3 O3 Gd1 129.16(18) 3_566 .
P3 O4 Gd1 174.6(2) 1_545 .
P2 O5 P5 132.4(2) 3_566 .
P1 O6 P5 134.1(2) . .
P2 O7 P4 139.7(2) . .
P1 O8 Gd1 158.1(2) . .
P2 O9 Gd1 165.1(2) . .
P4 O10 Gd1 150.1(2) 4_566 .
P4 O11 Gd1 145.6(2) 2_645 .
P5 O12 Gd1 146.2(2) 2_546 .
P5 O13 Gd1 148.6(2) 4_565 .
P1 O14 P4 139.7(2) . 3_666

loop_
_geom_bond_atom_site_label_1
_geom_bond_atom_site_label_2
_geom_bond_distance
_geom_bond_site_symmetry_2
Gd1 O12 2.345(3) .
Gd1 O13 2.348(3) .
Gd1 O11 2.358(3) .
Gd1 O10 2.384(3) .
Gd1 O4 2.416(4) .
Gd1 O8 2.418(3) .
Gd1 O9 2.458(3) .
Gd1 O3 2.461(3) .
P1 O8 1.461(3) .
P1 O6 1.552(3) .
P1 O14 1.558(3) .
P1 O1 1.559(3) .
P2 O9 1.456(3) .
P2 O2 1.555(3) .
P2 O7 1.556(3) .
P2 O5 1.567(3) 3_566
P3 O4 1.472(4) 1_565
P3 O3 1.483(3) 3_566
P3 O1 1.617(4) .
P3 O2 1.619(4) .
P4 O11 1.466(3) 2_655
P4 O10 1.471(4) 4_565
P4 O7 1.613(3) .
P4 O14 1.614(3) 3_666
P5 O12 1.464(3) 2_556
P5 O13 1.479(4) 4_566
P5 O6 1.601(3) .
P5 O5 1.603(3) .
O3 P3 1.483(3) 3_566
O4 P3 1.472(3) 1_545
O5 P2 1.567(3) 3_566
O10 P4 1.471(4) 4_566
O11 P4 1.466(3) 2_645
O12 P5 1.464(3) 2_546
O13 P5 1.479(4) 4_565
O14 P4 1.614(3) 3_666

_cod_database_fobs_code 1560826
